data_7038251
loop_
_publ_author_name
'Ai, Pengfei'
'Danopoulos, Andreas A.'
'Braunstein, Pierre'

_publ_section_title
;
 Transition metal (Rh and Fe) complexes and main-group (Se and B) adducts
 with N,N'-diphosphanyl NHC ligands: a study of stereoelectronic
 properties.
;
_journal_issue 11
_journal_name_full 'Dalton transactions (Cambridge, England : 2003)'
_journal_page_first 4771
_journal_page_last 4779
_journal_paper_doi 10.1039/c6dt00318d
_journal_volume 45
_journal_year 2016
_chemical_formula_moiety 'C24 H40 N4 O2 P2 Rh2'
_chemical_formula_sum 'C24 H40 N4 O2 P2 Rh2'
_chemical_formula_weight 684.36
_chemical_name_systematic
;
 ?
;
_space_group_crystal_system orthorhombic
_space_group_IT_number 61
_space_group_name_Hall '-P 2ac 2ab'
_space_group_name_H-M_alt 'P b c a'
_symmetry_space_group_name_Hall '-P 2ac 2ab'
_symmetry_space_group_name_H-M 'P b c a'
_atom_sites_solution_hydrogens geom
_audit_creation_method SHELXL-2013
_audit_update_record
;
2016-01-22 deposited with the CCDC.
2016-02-03 downloaded from the CCDC.
;
_cell_angle_alpha 90
_cell_angle_beta 90
_cell_angle_gamma 90
_cell_formula_units_Z 8
_cell_length_a 15.9082(5)
_cell_length_b 14.5038(3)
_cell_length_c 25.3341(9)
_cell_measurement_reflns_used 52490
_cell_measurement_temperature 173(2)
_cell_measurement_theta_max 27.485
_cell_measurement_theta_min 0.998
_cell_volume 5845.3(3)
_computing_cell_refinement 'Denzo (Nonius B.V., 1998)'
_computing_data_collection 'Collect (Nonius B.V., 1998)'
_computing_data_reduction 'Denzo (Nonius B.V., 1998)'
_computing_molecular_graphics 'PLATON 98 (Spek, 1998)'
_computing_publication_material 'SHELXL-2013 (Sheldrick, 2013)'
_computing_structure_refinement 'SHELXL-2013 (Sheldrick, 2013)'
_computing_structure_solution 'SHELXS-2013 (Sheldrick, 2013)'
_diffrn_ambient_temperature 173(2)
_diffrn_measured_fraction_theta_full 0.995
_diffrn_measured_fraction_theta_max 0.992
_diffrn_measurement_device_type KappaCCD
_diffrn_measurement_method 'phi and omega scans'
_diffrn_radiation_monochromator graphite
_diffrn_radiation_type MoK\a
_diffrn_radiation_wavelength 0.71073
_diffrn_reflns_av_R_equivalents 0.1222
_diffrn_reflns_av_unetI/netI 0.1029
_diffrn_reflns_Laue_measured_fraction_full 0.995
_diffrn_reflns_Laue_measured_fraction_max 0.992
_diffrn_reflns_limit_h_max 20
_diffrn_reflns_limit_h_min -20
_diffrn_reflns_limit_k_max 18
_diffrn_reflns_limit_k_min -18
_diffrn_reflns_limit_l_max 32
_diffrn_reflns_limit_l_min -24
_diffrn_reflns_number 34869
_diffrn_reflns_point_group_measured_fraction_full 0.995
_diffrn_reflns_point_group_measured_fraction_max 0.992
_diffrn_reflns_theta_full 25.242
_diffrn_reflns_theta_max 27.451
_diffrn_reflns_theta_min 1.608
_diffrn_source 'sealed tube'
_exptl_absorpt_coefficient_mu 1.265
_exptl_absorpt_correction_T_max 0.87136
_exptl_absorpt_correction_T_min 0.78113
_exptl_absorpt_correction_type multi-scan
_exptl_absorpt_process_details 'MULscanABS in PLATON (Spek, 2003)'
_exptl_crystal_colour yellow
_exptl_crystal_density_diffrn 1.555
_exptl_crystal_description needle
_exptl_crystal_F_000 2784
_exptl_crystal_recrystallization_method 'Re-crystallisation from solvent: '
_exptl_crystal_size_max 0.38
_exptl_crystal_size_mid 0.06
_exptl_crystal_size_min 0.04
_refine_diff_density_max 0.794
_refine_diff_density_min -0.871
_refine_diff_density_rms 0.231
_refine_ls_extinction_method none
_refine_ls_goodness_of_fit_ref 1.289
_refine_ls_hydrogen_treatment constr
_refine_ls_matrix_type full
_refine_ls_number_parameters 295
_refine_ls_number_reflns 6627
_refine_ls_number_restraints 0
_refine_ls_restrained_S_all 1.289
_refine_ls_R_factor_all 0.1534
_refine_ls_R_factor_gt 0.1022
_refine_ls_shift/su_max 0.000
_refine_ls_shift/su_mean 0.000
_refine_ls_structure_factor_coef Fsqd
_refine_ls_weighting_details 'w=1/[\s^2^(Fo^2^)+(0.0653P)^2^+43.4863P] where P=(Fo^2^+2Fc^2^)/3'
_refine_ls_weighting_scheme calc
_refine_ls_wR_factor_gt 0.1914
_refine_ls_wR_factor_ref 0.2130
_reflns_Friedel_coverage 0.000
_reflns_number_gt 4786
_reflns_number_total 6627
_reflns_threshold_expression 'I > 2\s(I)'
_cod_data_source_file c6dt00318d2.cif
_cod_data_source_block pbpa140925_02
_cod_depositor_comments 'Adding full bibliography for 7038248--7038253.cif.'
_cod_database_code 7038251
_shelx_space_group_comment
;
The symmetry employed for this shelxl refinement is uniquely defined
by the following loop, which should always be used as a source of
symmetry information in preference to the above space-group names.
They are only intended as comments.
;
_shelxl_version_number 2013-4

loop_
_space_group_symop_operation_xyz
'x, y, z'
'-x+1/2, -y, z+1/2'
'x+1/2, -y+1/2, -z'
'-x, y+1/2, -z+1/2'
'-x, -y, -z'
'x-1/2, y, -z-1/2'
'-x-1/2, y-1/2, z'
'x, -y-1/2, z-1/2'

loop_
_atom_site_label
_atom_site_type_symbol
_atom_site_fract_x
_atom_site_fract_y
_atom_site_fract_z
_atom_site_U_iso_or_equiv
_atom_site_adp_type
_atom_site_occupancy
_atom_site_site_symmetry_order
_atom_site_calc_flag
_atom_site_refinement_flags_posn
_atom_site_refinement_flags_adp
C1 C 0.9339(6) 0.3462(7) 0.3323(4) 0.031(2) Uani 1 1 d . .
C2 C 1.0196(7) 0.2239(8) 0.3263(5) 0.044(3) Uani 1 1 d . .
H2 H 1.0575 0.1789 0.3131 0.053 Uiso 1 1 calc R U
C3 C 0.9865(7) 0.2280(7) 0.3750(5) 0.041(3) Uani 1 1 d . .
H3 H 0.9971 0.1851 0.4025 0.049 Uiso 1 1 calc R U
C4 C 1.0727(7) 0.3937(8) 0.2174(5) 0.044(3) Uani 1 1 d . .
C5 C 1.1044(8) 0.4603(10) 0.2588(7) 0.080(3) Uani 1 1 d . .
H5A H 1.1173 0.4265 0.2913 0.120 Uiso 1 1 calc R U
H5B H 1.0612 0.5067 0.2660 0.120 Uiso 1 1 calc R U
H5C H 1.1554 0.4908 0.2459 0.120 Uiso 1 1 calc R U
C6 C 1.0570(9) 0.4460(10) 0.1643(7) 0.080(3) Uani 1 1 d . .
H6A H 1.0095 0.4884 0.1685 0.120 Uiso 1 1 calc R U
H6B H 1.0442 0.4014 0.1363 0.120 Uiso 1 1 calc R U
H6C H 1.1074 0.4810 0.1547 0.120 Uiso 1 1 calc R U
C7 C 1.1390(8) 0.3187(10) 0.2079(7) 0.080(3) Uani 1 1 d . .
H7A H 1.1944 0.3474 0.2042 0.120 Uiso 1 1 calc R U
H7B H 1.1252 0.2848 0.1756 0.120 Uiso 1 1 calc R U
H7C H 1.1396 0.2761 0.2379 0.120 Uiso 1 1 calc R U
C8 C 0.9196(7) 0.2661(7) 0.1971(4) 0.033(2) Uani 1 1 d . .
C9 C 0.8767(11) 0.3138(10) 0.1511(6) 0.086(6) Uani 1 1 d . .
H9A H 0.9192 0.3417 0.1282 0.129 Uiso 1 1 calc R U
H9B H 0.8391 0.3619 0.1646 0.129 Uiso 1 1 calc R U
H9C H 0.8440 0.2686 0.1310 0.129 Uiso 1 1 calc R U
C10 C 0.9774(8) 0.1912(8) 0.1765(5) 0.054(3) Uani 1 1 d . .
H10A H 1.0113 0.2156 0.1474 0.081 Uiso 1 1 calc R U
H10B H 0.9437 0.1391 0.1639 0.081 Uiso 1 1 calc R U
H10C H 1.0146 0.1704 0.2050 0.081 Uiso 1 1 calc R U
C11 C 0.8505(8) 0.2195(9) 0.2307(6) 0.061(4) Uani 1 1 d . .
H11A H 0.8180 0.1772 0.2085 0.092 Uiso 1 1 calc R U
H11B H 0.8130 0.2668 0.2452 0.092 Uiso 1 1 calc R U
H11C H 0.8766 0.1850 0.2596 0.092 Uiso 1 1 calc R U
C12 C 0.8167(6) 0.4658(6) 0.3960(4) 0.026(2) Uani 1 1 d . .
C13 C 0.7395(6) 0.5948(7) 0.4046(4) 0.032(2) Uani 1 1 d . .
H13 H 0.7056 0.6425 0.4190 0.039 Uiso 1 1 calc R U
C14 C 0.7699(6) 0.5875(6) 0.3540(4) 0.029(2) Uani 1 1 d . .
H14 H 0.7597 0.6306 0.3266 0.035 Uiso 1 1 calc R U
C15 C 0.6804(7) 0.4209(10) 0.5115(5) 0.054(3) Uani 1 1 d . .
C16 C 0.6509(9) 0.3484(10) 0.4724(7) 0.077(5) Uani 1 1 d . .
H16A H 0.5949 0.3267 0.4825 0.115 Uiso 1 1 calc R U
H16B H 0.6903 0.2965 0.4725 0.115 Uiso 1 1 calc R U
H16C H 0.6486 0.3754 0.4370 0.115 Uiso 1 1 calc R U
C17 C 0.6918(10) 0.3774(14) 0.5663(6) 0.096(6) Uani 1 1 d . .
H17A H 0.7029 0.4259 0.5922 0.144 Uiso 1 1 calc R U
H17B H 0.7393 0.3343 0.5654 0.144 Uiso 1 1 calc R U
H17C H 0.6405 0.3441 0.5761 0.144 Uiso 1 1 calc R U
C18 C 0.6157(8) 0.4998(12) 0.5127(7) 0.084(5) Uani 1 1 d . .
H18A H 0.6105 0.5266 0.4774 0.126 Uiso 1 1 calc R U
H18B H 0.6345 0.5473 0.5376 0.126 Uiso 1 1 calc R U
H18C H 0.5611 0.4756 0.5240 0.126 Uiso 1 1 calc R U
C19 C 0.8384(7) 0.5401(8) 0.5339(4) 0.041(3) Uani 1 1 d . .
C20 C 0.8828(9) 0.4834(10) 0.5771(5) 0.063(2) Uani 1 1 d . .
H20A H 0.9175 0.5243 0.5988 0.095 Uiso 1 1 calc R U
H20B H 0.9186 0.4366 0.5605 0.095 Uiso 1 1 calc R U
H20C H 0.8407 0.4531 0.5993 0.095 Uiso 1 1 calc R U
C21 C 0.7816(9) 0.6133(10) 0.5582(5) 0.063(2) Uani 1 1 d . .
H21A H 0.7429 0.5842 0.5832 0.095 Uiso 1 1 calc R U
H21B H 0.7493 0.6438 0.5302 0.095 Uiso 1 1 calc R U
H21C H 0.8161 0.6591 0.5767 0.095 Uiso 1 1 calc R U
C22 C 0.9067(9) 0.5877(10) 0.5006(5) 0.063(2) Uani 1 1 d . .
H22A H 0.8801 0.6235 0.4723 0.095 Uiso 1 1 calc R U
H22B H 0.9437 0.5410 0.4851 0.095 Uiso 1 1 calc R U
H22C H 0.9397 0.6290 0.5231 0.095 Uiso 1 1 calc R U
C23 C 0.8443(6) 0.5240(7) 0.2326(4) 0.033(2) Uani 1 1 d . .
C24 C 0.9019(6) 0.2788(8) 0.4930(4) 0.036(3) Uani 1 1 d . .
N1 N 0.9871(5) 0.2990(5) 0.2993(3) 0.0305(19) Uani 1 1 d . .
N2 N 0.9334(5) 0.3058(5) 0.3791(3) 0.0292(19) Uani 1 1 d . .
N3 N 0.7698(5) 0.5162(5) 0.4302(3) 0.0274(18) Uani 1 1 d . .
N4 N 0.8182(5) 0.5067(5) 0.3488(3) 0.0276(19) Uani 1 1 d . .
O1 O 0.8189(5) 0.5651(6) 0.1963(3) 0.055(2) Uani 1 1 d . .
O2 O 0.9258(6) 0.2321(7) 0.5266(4) 0.071(3) Uani 1 1 d . .
P1 P 0.96840(15) 0.35432(16) 0.24015(10) 0.0238(5) Uani 1 1 d . .
P2 P 0.78604(16) 0.4572(2) 0.48838(10) 0.0317(6) Uani 1 1 d . .
Rh1 Rh 0.88333(5) 0.44944(5) 0.28558(3) 0.0234(2) Uani 1 1 d . .
Rh2 Rh 0.86644(5) 0.35986(5) 0.44164(3) 0.0270(2) Uani 1 1 d . .

loop_
_atom_site_aniso_label
_atom_site_aniso_U_11
_atom_site_aniso_U_22
_atom_site_aniso_U_33
_atom_site_aniso_U_23
_atom_site_aniso_U_13
_atom_site_aniso_U_12
C1 0.036(6) 0.032(5) 0.024(5) -0.002(4) -0.008(4) 0.005(4)
C2 0.044(7) 0.048(7) 0.040(7) 0.001(5) 0.001(6) 0.024(6)
C3 0.044(7) 0.037(6) 0.042(7) 0.011(5) -0.007(5) 0.021(5)
C4 0.034(6) 0.040(6) 0.057(8) -0.003(6) 0.013(6) -0.007(5)
C5 0.041(4) 0.075(6) 0.123(8) -0.010(6) 0.037(5) -0.002(4)
C6 0.041(4) 0.075(6) 0.123(8) -0.010(6) 0.037(5) -0.002(4)
C7 0.041(4) 0.075(6) 0.123(8) -0.010(6) 0.037(5) -0.002(4)
C8 0.048(6) 0.026(5) 0.025(5) -0.007(4) -0.001(5) -0.006(5)
C9 0.135(16) 0.062(9) 0.060(9) -0.018(7) -0.054(10) 0.019(10)
C10 0.056(8) 0.042(7) 0.064(9) -0.030(6) 0.016(7) 0.003(6)
C11 0.037(7) 0.055(8) 0.093(11) -0.029(7) 0.021(7) -0.019(6)
C12 0.024(5) 0.027(5) 0.026(5) -0.004(4) 0.001(4) 0.002(4)
C13 0.028(5) 0.034(5) 0.035(6) -0.007(5) -0.007(5) 0.006(4)
C14 0.027(5) 0.024(5) 0.037(6) -0.003(4) -0.002(4) 0.006(4)
C15 0.028(6) 0.080(9) 0.053(8) 0.012(7) 0.009(6) -0.007(6)
C16 0.058(9) 0.073(10) 0.100(13) 0.022(9) -0.016(9) -0.031(8)
C17 0.057(10) 0.167(18) 0.064(11) 0.046(11) 0.021(8) -0.021(11)
C18 0.035(8) 0.128(14) 0.090(12) 0.017(11) 0.020(8) 0.012(9)
C19 0.042(6) 0.055(7) 0.027(6) -0.019(5) -0.009(5) 0.017(6)
C20 0.059(5) 0.080(5) 0.050(5) -0.021(4) -0.005(4) 0.011(4)
C21 0.059(5) 0.080(5) 0.050(5) -0.021(4) -0.005(4) 0.011(4)
C22 0.059(5) 0.080(5) 0.050(5) -0.021(4) -0.005(4) 0.011(4)
C23 0.030(6) 0.028(5) 0.040(6) 0.010(5) 0.006(5) 0.009(4)
C24 0.018(5) 0.050(6) 0.040(6) 0.010(5) -0.010(5) -0.006(4)
N1 0.036(5) 0.031(4) 0.024(4) 0.001(4) -0.005(4) 0.013(4)
N2 0.034(5) 0.026(4) 0.028(5) -0.003(4) -0.004(4) 0.009(3)
N3 0.022(4) 0.034(4) 0.026(4) -0.004(4) 0.002(3) 0.006(3)
N4 0.032(5) 0.023(4) 0.027(5) 0.005(3) 0.006(4) 0.013(3)
O1 0.052(5) 0.060(5) 0.053(5) 0.023(5) 0.005(4) 0.016(4)
O2 0.063(6) 0.092(7) 0.057(6) 0.048(6) -0.005(5) 0.015(5)
P1 0.0242(13) 0.0239(12) 0.0232(12) -0.0025(10) -0.0006(10) 0.0004(10)
P2 0.0247(13) 0.0480(16) 0.0224(13) -0.0005(12) 0.0035(11) -0.0040(12)
Rh1 0.0252(4) 0.0239(4) 0.0210(4) 0.0011(3) 0.0002(3) 0.0046(3)
Rh2 0.0292(4) 0.0311(4) 0.0206(4) 0.0029(3) -0.0018(3) -0.0001(3)

loop_
_atom_type_symbol
_atom_type_description
_atom_type_scat_dispersion_real
_atom_type_scat_dispersion_imag
_atom_type_scat_source
C C 0.0033 0.0016 'International Tables Vol C Tables 4.2.6.8 and 6.1.1.4'
H H 0.0000 0.0000 'International Tables Vol C Tables 4.2.6.8 and 6.1.1.4'
N N 0.0061 0.0033 'International Tables Vol C Tables 4.2.6.8 and 6.1.1.4'
O O 0.0106 0.0060 'International Tables Vol C Tables 4.2.6.8 and 6.1.1.4'
P P 0.1023 0.0942 'International Tables Vol C Tables 4.2.6.8 and 6.1.1.4'
Rh Rh -1.1178 0.9187 'International Tables Vol C Tables 4.2.6.8 and 6.1.1.4'

loop_
_geom_angle_atom_site_label_1
_geom_angle_atom_site_label_2
_geom_angle_atom_site_label_3
_geom_angle
N2 C1 N1 109.1(8)
N2 C1 Rh1 146.1(8)
N1 C1 Rh1 104.7(6)
C3 C2 N1 105.8(9)
C3 C2 H2 127.1
N1 C2 H2 127.1
C2 C3 N2 109.7(9)
C2 C3 H3 125.2
N2 C3 H3 125.2
C5 C4 C7 109.4(11)
C5 C4 C6 109.9(11)
C7 C4 C6 108.6(11)
C5 C4 P1 106.3(8)
C7 C4 P1 116.6(8)
C6 C4 P1 106.0(8)
C4 C5 H5A 109.5
C4 C5 H5B 109.5
H5A C5 H5B 109.5
C4 C5 H5C 109.5
H5A C5 H5C 109.5
H5B C5 H5C 109.5
C4 C6 H6A 109.5
C4 C6 H6B 109.5
H6A C6 H6B 109.5
C4 C6 H6C 109.5
H6A C6 H6C 109.5
H6B C6 H6C 109.5
C4 C7 H7A 109.5
C4 C7 H7B 109.5
H7A C7 H7B 109.5
C4 C7 H7C 109.5
H7A C7 H7C 109.5
H7B C7 H7C 109.5
C10 C8 C9 109.6(10)
C10 C8 C11 107.9(9)
C9 C8 C11 107.6(12)
C10 C8 P1 116.3(8)
C9 C8 P1 109.0(8)
C11 C8 P1 106.0(7)
C8 C9 H9A 109.5
C8 C9 H9B 109.5
H9A C9 H9B 109.5
C8 C9 H9C 109.5
H9A C9 H9C 109.5
H9B C9 H9C 109.5
C8 C10 H10A 109.5
C8 C10 H10B 109.5
H10A C10 H10B 109.5
C8 C10 H10C 109.5
H10A C10 H10C 109.5
H10B C10 H10C 109.5
C8 C11 H11A 109.5
C8 C11 H11B 109.5
H11A C11 H11B 109.5
C8 C11 H11C 109.5
H11A C11 H11C 109.5
H11B C11 H11C 109.5
N4 C12 N3 110.0(8)
N4 C12 Rh2 145.1(7)
N3 C12 Rh2 104.6(6)
C14 C13 N3 104.4(8)
C14 C13 H13 127.8
N3 C13 H13 127.8
C13 C14 N4 110.2(9)
C13 C14 H14 124.9
N4 C14 H14 124.9
C16 C15 C17 110.0(13)
C16 C15 C18 108.8(12)
C17 C15 C18 111.5(13)
C16 C15 P2 105.7(9)
C17 C15 P2 107.1(9)
C18 C15 P2 113.6(10)
C15 C16 H16A 109.5
C15 C16 H16B 109.5
H16A C16 H16B 109.5
C15 C16 H16C 109.5
H16A C16 H16C 109.5
H16B C16 H16C 109.5
C15 C17 H17A 109.5
C15 C17 H17B 109.5
H17A C17 H17B 109.5
C15 C17 H17C 109.5
H17A C17 H17C 109.5
H17B C17 H17C 109.5
C15 C18 H18A 109.5
C15 C18 H18B 109.5
H18A C18 H18B 109.5
C15 C18 H18C 109.5
H18A C18 H18C 109.5
H18B C18 H18C 109.5
C21 C19 C22 109.1(11)
C21 C19 C20 111.0(10)
C22 C19 C20 107.7(10)
C21 C19 P2 115.8(8)
C22 C19 P2 105.4(8)
C20 C19 P2 107.5(8)
C19 C20 H20A 109.5
C19 C20 H20B 109.5
H20A C20 H20B 109.5
C19 C20 H20C 109.5
H20A C20 H20C 109.5
H20B C20 H20C 109.5
C19 C21 H21A 109.5
C19 C21 H21B 109.5
H21A C21 H21B 109.5
C19 C21 H21C 109.5
H21A C21 H21C 109.5
H21B C21 H21C 109.5
C19 C22 H22A 109.5
C19 C22 H22B 109.5
H22A C22 H22B 109.5
C19 C22 H22C 109.5
H22A C22 H22C 109.5
H22B C22 H22C 109.5
O1 C23 Rh1 174.5(10)
O2 C24 Rh2 176.3(10)
C1 N1 C2 108.8(8)
C1 N1 P1 100.9(6)
C2 N1 P1 149.1(8)
C1 N2 C3 106.6(8)
C1 N2 Rh2 121.5(6)
C3 N2 Rh2 131.9(7)
C12 N3 C13 109.5(8)
C12 N3 P2 101.3(6)
C13 N3 P2 148.5(7)
C12 N4 C14 106.0(8)
C12 N4 Rh1 121.4(6)
C14 N4 Rh1 132.6(6)
N1 P1 C4 105.1(5)
N1 P1 C8 105.2(4)
C4 P1 C8 114.0(5)
N1 P1 Rh1 86.8(3)
C4 P1 Rh1 120.7(4)
C8 P1 Rh1 118.2(4)
N3 P2 C15 105.9(5)
N3 P2 C19 106.1(5)
C15 P2 C19 113.1(6)
N3 P2 Rh2 86.9(3)
C15 P2 Rh2 120.2(5)
C19 P2 Rh2 118.6(4)
C23 Rh1 C1 167.6(4)
C23 Rh1 N4 99.2(4)
C1 Rh1 N4 92.4(3)
C23 Rh1 P1 101.0(3)
C1 Rh1 P1 67.3(3)
N4 Rh1 P1 159.8(2)
C24 Rh2 N2 98.2(4)
C24 Rh2 C12 168.8(4)
N2 Rh2 C12 92.8(3)
C24 Rh2 P2 101.7(4)
N2 Rh2 P2 159.8(2)
C12 Rh2 P2 67.2(3)

loop_
_geom_bond_atom_site_label_1
_geom_bond_atom_site_label_2
_geom_bond_distance
C1 N2 1.323(12)
C1 N1 1.372(12)
C1 Rh1 2.071(10)
C2 C3 1.342(15)
C2 N1 1.385(13)
C2 H2 0.9500
C3 N2 1.413(12)
C3 H3 0.9500
C4 C5 1.513(19)
C4 C7 1.533(17)
C4 C6 1.57(2)
C4 P1 1.847(11)
C5 H5A 0.9800
C5 H5B 0.9800
C5 H5C 0.9800
C6 H6A 0.9800
C6 H6B 0.9800
C6 H6C 0.9800
C7 H7A 0.9800
C7 H7B 0.9800
C7 H7C 0.9800
C8 C10 1.516(14)
C8 C9 1.516(16)
C8 C11 1.546(15)
C8 P1 1.853(10)
C9 H9A 0.9800
C9 H9B 0.9800
C9 H9C 0.9800
C10 H10A 0.9800
C10 H10B 0.9800
C10 H10C 0.9800
C11 H11A 0.9800
C11 H11B 0.9800
C11 H11C 0.9800
C12 N4 1.335(12)
C12 N3 1.357(11)
C12 Rh2 2.080(9)
C13 C14 1.374(14)
C13 N3 1.397(12)
C13 H13 0.9500
C14 N4 1.408(11)
C14 H14 0.9500
C15 C16 1.518(19)
C15 C17 1.535(19)
C15 C18 1.54(2)
C15 P2 1.856(12)
C16 H16A 0.9800
C16 H16B 0.9800
C16 H16C 0.9800
C17 H17A 0.9800
C17 H17B 0.9800
C17 H17C 0.9800
C18 H18A 0.9800
C18 H18B 0.9800
C18 H18C 0.9800
C19 C21 1.524(16)
C19 C22 1.540(18)
C19 C20 1.540(17)
C19 P2 1.862(11)
C20 H20A 0.9800
C20 H20B 0.9800
C20 H20C 0.9800
C21 H21A 0.9800
C21 H21B 0.9800
C21 H21C 0.9800
C22 H22A 0.9800
C22 H22B 0.9800
C22 H22C 0.9800
C23 O1 1.166(12)
C23 Rh1 1.833(10)
C24 O2 1.152(12)
C24 Rh2 1.842(11)
N1 P1 1.727(8)
N2 Rh2 2.065(8)
N3 P2 1.724(8)
N4 Rh1 2.080(8)
P1 Rh1 2.249(3)
P2 Rh2 2.243(3)

loop_
_geom_torsion_atom_site_label_1
_geom_torsion_atom_site_label_2
_geom_torsion_atom_site_label_3
_geom_torsion_atom_site_label_4
_geom_torsion
N1 C2 C3 N2 -0.4(13)
N3 C13 C14 N4 -0.5(11)
N2 C1 N1 C2 1.8(12)
Rh1 C1 N1 C2 -175.8(7)
N2 C1 N1 P1 173.3(7)
Rh1 C1 N1 P1 -4.2(7)
C3 C2 N1 C1 -0.8(13)
C3 C2 N1 P1 -164.5(12)
N1 C1 N2 C3 -1.9(11)
Rh1 C1 N2 C3 173.8(11)
N1 C1 N2 Rh2 176.4(6)
Rh1 C1 N2 Rh2 -7.9(17)
C2 C3 N2 C1 1.5(13)
C2 C3 N2 Rh2 -176.7(8)
N4 C12 N3 C13 -0.7(11)
Rh2 C12 N3 C13 174.4(6)
N4 C12 N3 P2 -174.2(7)
Rh2 C12 N3 P2 1.0(6)
C14 C13 N3 C12 0.7(10)
C14 C13 N3 P2 168.4(10)
N3 C12 N4 C14 0.4(10)
Rh2 C12 N4 C14 -171.4(10)
N3 C12 N4 Rh1 -179.5(6)
Rh2 C12 N4 Rh1 8.7(16)
C13 C14 N4 C12 0.1(11)
C13 C14 N4 Rh1 180.0(7)
C1 N1 P1 C4 124.8(7)
C2 N1 P1 C4 -71.0(16)
C1 N1 P1 C8 -114.6(7)
C2 N1 P1 C8 49.6(16)
C1 N1 P1 Rh1 3.8(6)
C2 N1 P1 Rh1 168.0(16)
C5 C4 P1 N1 -62.0(10)
C7 C4 P1 N1 60.2(12)
C6 C4 P1 N1 -178.8(8)
C5 C4 P1 C8 -176.6(9)
C7 C4 P1 C8 -54.4(12)
C6 C4 P1 C8 66.5(9)
C5 C4 P1 Rh1 33.4(11)
C7 C4 P1 Rh1 155.6(9)
C6 C4 P1 Rh1 -83.5(9)
C10 C8 P1 N1 -72.8(9)
C9 C8 P1 N1 162.7(9)
C11 C8 P1 N1 47.1(9)
C10 C8 P1 C4 41.8(10)
C9 C8 P1 C4 -82.8(11)
C11 C8 P1 C4 161.7(8)
C10 C8 P1 Rh1 -167.5(7)
C9 C8 P1 Rh1 68.0(10)
C11 C8 P1 Rh1 -47.5(9)
C12 N3 P2 C15 -121.5(7)
C13 N3 P2 C15 70.4(14)
C12 N3 P2 C19 118.0(7)
C13 N3 P2 C19 -50.1(14)
C12 N3 P2 Rh2 -0.9(6)
C13 N3 P2 Rh2 -169.0(13)
C16 C15 P2 N3 68.8(10)
C17 C15 P2 N3 -174.0(10)
C18 C15 P2 N3 -50.4(12)
C16 C15 P2 C19 -175.5(9)
C17 C15 P2 C19 -58.2(12)
C18 C15 P2 C19 65.3(12)
C16 C15 P2 Rh2 -27.1(11)
C17 C15 P2 Rh2 90.2(11)
C18 C15 P2 Rh2 -146.3(9)
C21 C19 P2 N3 76.0(10)
C22 C19 P2 N3 -44.7(9)
C20 C19 P2 N3 -159.4(8)
C21 C19 P2 C15 -39.7(11)
C22 C19 P2 C15 -160.4(8)
C20 C19 P2 C15 84.9(9)
C21 C19 P2 Rh2 171.3(8)
C22 C19 P2 Rh2 50.7(9)
C20 C19 P2 Rh2 -64.0(9)
